data_8105926
loop_
_publ_author_name
'Aldosari, Obaid Fahad'
'Abdel-Wahab, Bakr F.'
'Alotaibi, Mohammad Hayal'
'Hegazy, Amany S.'
'Kariuki, Benson M.'
'El-Hiti, Gamal A.'

_publ_section_title
;
 5-Methyl-N&#x2032;-[5-methyl-1-(4-methylphenyl)-1H-1,2,3-triazole-4-carbonyl]-1-(4-methylphenyl)-1H-1,2,3-triazole-4-carbohydrazide,
 C22H22N8O2
;
_journal_issue 5
_journal_name_full 'Zeitschrift f\"ur Kristallographie - New Crystal Structures'
_journal_page_first 1027
_journal_page_last 1029
_journal_paper_doi 10.1515/ncrs-2019-0241
_journal_volume 234
_journal_year 2019
_chemical_formula_sum 'C22 H22 N8 O2'
_chemical_formula_weight 430.47
_space_group_crystal_system monoclinic
_space_group_IT_number 14
_space_group_name_Hall '-P 2ybc'
_space_group_name_H-M_alt 'P 1 21/c 1'
_atom_sites_solution_hydrogens geom
_cell_angle_alpha 90
_cell_angle_beta 90.005(3)
_cell_angle_gamma 90
_cell_formula_units_Z 4
_cell_length_a 15.5175(5)
_cell_length_b 7.9715(3)
_cell_length_c 17.3941(5)
_cell_measurement_reflns_used 5585
_cell_measurement_temperature 293(2)
_cell_measurement_theta_max 26.5440
_cell_measurement_theta_min 3.6430
_cell_volume 2151.61(12)
_computing_cell_refinement 'CrysAlis PRO [11]'
_computing_data_collection 'CrysAlis PRO [11]'
_computing_data_reduction 'CrysAlis PRO [11]'
_computing_molecular_graphics 'ORTEP-3 for Windows [14]'
_computing_publication_material 'ORTEP-3 for Windows [14]'
_computing_structure_refinement 'SHELXL [13]'
_computing_structure_solution 'SHELXS [12]'
_diffrn_ambient_temperature 293(2)
_diffrn_measured_fraction_theta_full 0.998
_diffrn_measured_fraction_theta_max 0.880
_diffrn_measurement_device_type 'SuperNova, Dual, Cu at zero, Atlas'
_diffrn_measurement_method '\w scans'
_diffrn_radiation_type MoK\a
_diffrn_radiation_wavelength 0.71073
_diffrn_reflns_av_R_equivalents 0.0265
_diffrn_reflns_av_unetI/netI 0.0263
_diffrn_reflns_Laue_measured_fraction_full 0.998
_diffrn_reflns_Laue_measured_fraction_max 0.880
_diffrn_reflns_limit_h_max 20
_diffrn_reflns_limit_h_min -21
_diffrn_reflns_limit_k_max 11
_diffrn_reflns_limit_k_min -10
_diffrn_reflns_limit_l_max 24
_diffrn_reflns_limit_l_min -19
_diffrn_reflns_number 19956
_diffrn_reflns_point_group_measured_fraction_full 0.998
_diffrn_reflns_point_group_measured_fraction_max 0.880
_diffrn_reflns_theta_full 25.242
_diffrn_reflns_theta_max 29.946
_diffrn_reflns_theta_min 2.873
_diffrn_standards_decay_% 0
_diffrn_standards_interval_count 0
_diffrn_standards_interval_time 0
_diffrn_standards_number 0
_exptl_absorpt_coefficient_mu 0.091
_exptl_absorpt_correction_T_max 0.997
_exptl_absorpt_correction_T_min 0.993
_exptl_absorpt_correction_type gaussian
_exptl_absorpt_process_details
;
CrysAlisPro 1.171.38.41 (Rigaku Oxford Diffraction, 2015)
Numerical absorption correction based on gaussian integration over
			a multifaceted crystal model
Empirical absorption correction using spherical harmonics,
 implemented in SCALE3 ABSPACK scaling algorithm.
;
_exptl_crystal_colour colourless
_exptl_crystal_density_diffrn 1.329
_exptl_crystal_description needle
_exptl_crystal_F_000 904
_exptl_crystal_size_max 0.381
_exptl_crystal_size_mid 0.202
_exptl_crystal_size_min 0.103
_refine_diff_density_max 0.205
_refine_diff_density_min -0.220
_refine_diff_density_rms 0.044
_refine_ls_extinction_coef .
_refine_ls_extinction_method none
_refine_ls_goodness_of_fit_ref 1.031
_refine_ls_hydrogen_treatment constr
_refine_ls_matrix_type full
_refine_ls_number_parameters 293
_refine_ls_number_reflns 5492
_refine_ls_number_restraints 0
_refine_ls_restrained_S_all 1.031
_refine_ls_R_factor_all 0.0932
_refine_ls_R_factor_gt 0.0592
_refine_ls_shift/su_max 0.001
_refine_ls_shift/su_mean 0.000
_refine_ls_structure_factor_coef Fsqd
_refine_ls_weighting_details 'w=1/[\s^2^(Fo^2^)+(0.0700P)^2^+0.9666P] where P=(Fo^2^+2Fc^2^)/3'
_refine_ls_weighting_scheme calc
_refine_ls_wR_factor_gt 0.1539
_refine_ls_wR_factor_ref 0.1780
_reflns_Friedel_coverage 0.000
_reflns_Friedel_fraction_full .
_reflns_Friedel_fraction_max .
_reflns_number_gt 3531
_reflns_number_total 5492
_reflns_threshold_expression 'I > 2\s(I)'
_cod_data_source_file suppl_ncrs-2019-0241_suppl.cif
_cod_data_source_block 1
_cod_original_sg_symbol_H-M 'P 21/c'
_cod_database_code 8105926
_shelx_space_group_comment
;
The symmetry employed for this shelxl refinement is uniquely defined
by the following loop, which should always be used as a source of
symmetry information in preference to the above space-group names.
They are only intended as comments.
;
_shelx_estimated_absorpt_t_min 0.966
_shelx_estimated_absorpt_t_max 0.991
_publcif_info_exptl_table_max_cols 4
_publcif_info_exptl_table_use_headnotes n
_publcif_funding_html
;
<span class="funder"><span class="fundref-name" data-id="">
Deanship of Scientific Research at Majmaah University</span><
span class="fundref-subname" data-id=""></span><span class="
fundref-grant"></span>.</span>
;

loop_
_space_group_symop_operation_xyz
'x, y, z'
'-x, y+1/2, -z+1/2'
'-x, -y, -z'
'x, -y-1/2, z-1/2'

loop_
_atom_site_label
_atom_site_type_symbol
_atom_site_fract_x
_atom_site_fract_y
_atom_site_fract_z
_atom_site_U_iso_or_equiv
_atom_site_adp_type
_atom_site_occupancy
_atom_site_site_symmetry_order
_atom_site_calc_flag
_atom_site_refinement_flags_posn
_atom_site_refinement_flags_adp
_atom_site_refinement_flags_occupancy
_atom_site_disorder_assembly
_atom_site_disorder_group
C1 C 0.96790(12) 0.0586(2) 0.79433(10) 0.0437(4) Uani 1 1 d . . . . .
C2 C 0.89047(14) -0.0239(3) 0.80137(12) 0.0547(5) Uani 1 1 d . . . . .
H2 H 0.866434 -0.079612 0.759562 0.066 Uiso 1 1 calc R U . . .
C3 C 0.84903(15) -0.0227(3) 0.87167(13) 0.0602(6) Uani 1 1 d . . . . .
H3 H 0.796371 -0.077359 0.876566 0.072 Uiso 1 1 calc R U . . .
C4 C 0.88377(14) 0.0576(3) 0.93492(11) 0.0518(5) Uani 1 1 d . . . . .
C5 C 0.96172(14) 0.1376(3) 0.92605(11) 0.0529(5) Uani 1 1 d . . . . .
H5 H 0.986290 0.191577 0.968075 0.063 Uiso 1 1 calc R U . . .
C6 C 1.00460(14) 0.1398(3) 0.85619(11) 0.0505(5) Uani 1 1 d . . . . .
H6 H 1.057095 0.194996 0.851124 0.061 Uiso 1 1 calc R U . . .
C7 C 0.83736(18) 0.0535(4) 1.01108(13) 0.0710(7) Uani 1 1 d . . . . .
H7A H 0.834672 -0.059948 1.029431 0.106 Uiso 1 1 calc R U . . .
H7B H 0.779980 0.096337 1.004684 0.106 Uiso 1 1 calc R U . . .
H7C H 0.867871 0.121508 1.047607 0.106 Uiso 1 1 calc R U . . .
C8 C 1.09266(12) 0.0225(2) 0.70254(10) 0.0442(4) Uani 1 1 d . . . . .
C9 C 1.09452(13) 0.0445(3) 0.62392(11) 0.0469(4) Uani 1 1 d . . . . .
C10 C 1.15761(14) -0.0406(3) 0.75754(12) 0.0553(5) Uani 1 1 d . . . . .
H10A H 1.177426 0.050192 0.789216 0.083 Uiso 1 1 calc R U . . .
H10B H 1.205401 -0.087267 0.729791 0.083 Uiso 1 1 calc R U . . .
H10C H 1.132189 -0.125651 0.789347 0.083 Uiso 1 1 calc R U . . .
C11 C 1.16846(14) 0.0198(3) 0.57203(11) 0.0514(5) Uani 1 1 d . . . . .
C12 C 1.23475(13) 0.0625(3) 0.38549(11) 0.0517(5) Uani 1 1 d . . . . .
C13 C 1.29432(13) -0.0268(3) 0.33374(12) 0.0527(5) Uani 1 1 d . . . . .
C14 C 1.33624(13) 0.0293(3) 0.26919(12) 0.0520(5) Uani 1 1 d . . . . .
C15 C 1.34021(17) 0.1947(3) 0.23121(14) 0.0688(7) Uani 1 1 d . . . . .
H15A H 1.396466 0.242328 0.238353 0.103 Uiso 1 1 calc R U . . .
H15B H 1.297701 0.267686 0.253327 0.103 Uiso 1 1 calc R U . . .
H15C H 1.329043 0.181677 0.177255 0.103 Uiso 1 1 calc R U . . .
C16 C 1.43024(14) -0.1322(3) 0.17649(13) 0.0599(6) Uani 1 1 d . . . . .
C17 C 1.50621(15) -0.0466(4) 0.17030(15) 0.0695(7) Uani 1 1 d . . . . .
H17 H 1.522426 0.029961 0.207951 0.083 Uiso 1 1 calc R U . . .
C18 C 1.55879(16) -0.0753(4) 0.10730(16) 0.0755(7) Uani 1 1 d . . . . .
H18 H 1.610103 -0.015771 0.102806 0.091 Uiso 1 1 calc R U . . .
C19 C 1.53726(18) -0.1886(4) 0.05159(15) 0.0756(7) Uani 1 1 d . . . . .
C20 C 1.4600(2) -0.2720(4) 0.05912(17) 0.0926(10) Uani 1 1 d . . . . .
H20 H 1.443611 -0.348057 0.021283 0.111 Uiso 1 1 calc R U . . .
C21 C 1.40587(18) -0.2460(4) 0.12147(17) 0.0831(8) Uani 1 1 d . . . . .
H21 H 1.354226 -0.304452 0.125872 0.100 Uiso 1 1 calc R U . . .
C22 C 1.5959(2) -0.2185(5) -0.01578(19) 0.1049(11) Uani 1 1 d . . . . .
H22A H 1.609256 -0.113447 -0.039952 0.157 Uiso 1 1 calc R U . . .
H22B H 1.567777 -0.290794 -0.052111 0.157 Uiso 1 1 calc R U . . .
H22C H 1.648162 -0.270555 0.001692 0.157 Uiso 1 1 calc R U . . .
N1 N 1.01030(10) 0.0598(2) 0.72083(8) 0.0457(4) Uani 1 1 d . . . . .
N2 N 0.96332(11) 0.1015(2) 0.65742(9) 0.0553(5) Uani 1 1 d . . . . .
N3 N 1.01520(12) 0.0900(2) 0.59885(9) 0.0554(5) Uani 1 1 d . . . . .
N4 N 1.14820(12) 0.0166(3) 0.49665(10) 0.0616(5) Uani 1 1 d . . . . .
H4 H 1.097628 0.045055 0.481164 0.074 Uiso 1 1 calc R U . . .
N5 N 1.21055(12) -0.0333(3) 0.44502(10) 0.0617(5) Uani 1 1 d . . . . .
H5A H 1.234788 -0.129357 0.451240 0.074 Uiso 1 1 calc R U . . .
N6 N 1.31080(14) -0.1927(3) 0.34385(12) 0.0720(6) Uani 1 1 d . . . . .
N7 N 1.36070(15) -0.2444(3) 0.28864(14) 0.0797(7) Uani 1 1 d . . . . .
N8 N 1.37675(12) -0.1092(3) 0.24288(11) 0.0604(5) Uani 1 1 d . . . . .
O1 O 1.24163(11) 0.0029(3) 0.59494(9) 0.0775(5) Uani 1 1 d . . . . .
O2 O 1.20913(12) 0.2028(2) 0.37390(9) 0.0722(5) Uani 1 1 d . . . . .

loop_
_atom_site_aniso_label
_atom_site_aniso_U_11
_atom_site_aniso_U_22
_atom_site_aniso_U_33
_atom_site_aniso_U_23
_atom_site_aniso_U_13
_atom_site_aniso_U_12
C1 0.0489(10) 0.0487(10) 0.0336(9) 0.0004(8) 0.0061(7) 0.0045(9)
C2 0.0534(11) 0.0676(14) 0.0431(11) -0.0089(10) 0.0017(9) -0.0048(10)
C3 0.0523(11) 0.0758(15) 0.0524(12) -0.0017(11) 0.0108(10) -0.0094(11)
C4 0.0623(12) 0.0545(12) 0.0387(10) 0.0025(9) 0.0096(9) 0.0049(10)
C5 0.0662(13) 0.0571(12) 0.0354(10) -0.0039(9) 0.0035(9) -0.0031(10)
C6 0.0561(11) 0.0547(12) 0.0407(10) -0.0007(9) 0.0043(9) -0.0075(9)
C7 0.0812(16) 0.0829(17) 0.0488(12) 0.0029(12) 0.0238(12) 0.0018(14)
C8 0.0481(10) 0.0469(10) 0.0375(9) -0.0006(8) 0.0047(8) -0.0001(8)
C9 0.0512(10) 0.0529(11) 0.0365(9) 0.0002(8) 0.0048(8) 0.0018(9)
C10 0.0526(11) 0.0686(14) 0.0445(11) 0.0044(10) 0.0001(9) 0.0050(10)
C11 0.0531(11) 0.0601(13) 0.0411(10) 0.0038(9) 0.0072(9) 0.0023(10)
C12 0.0482(11) 0.0670(14) 0.0400(10) -0.0008(9) 0.0044(8) 0.0036(10)
C13 0.0505(11) 0.0634(13) 0.0443(11) 0.0023(9) 0.0075(9) 0.0068(10)
C14 0.0466(10) 0.0641(13) 0.0452(11) -0.0034(9) 0.0068(8) 0.0037(10)
C15 0.0749(15) 0.0717(16) 0.0599(14) 0.0028(12) 0.0183(12) -0.0012(13)
C16 0.0537(12) 0.0718(15) 0.0543(12) -0.0045(11) 0.0163(10) 0.0044(11)
C17 0.0573(13) 0.0870(18) 0.0642(14) -0.0080(13) 0.0139(11) -0.0027(12)
C18 0.0565(13) 0.096(2) 0.0746(17) 0.0030(15) 0.0213(12) 0.0001(13)
C19 0.0750(16) 0.0867(19) 0.0652(15) -0.0002(14) 0.0262(13) 0.0149(14)
C20 0.097(2) 0.105(2) 0.0758(19) -0.0297(17) 0.0247(16) -0.0072(18)
C21 0.0739(16) 0.092(2) 0.0831(19) -0.0222(16) 0.0244(14) -0.0141(15)
C22 0.108(2) 0.123(3) 0.084(2) 0.0004(19) 0.0466(19) 0.029(2)
N1 0.0500(9) 0.0554(10) 0.0319(7) -0.0010(7) 0.0034(6) 0.0039(7)
N2 0.0551(10) 0.0767(12) 0.0341(8) 0.0012(8) 0.0027(7) 0.0137(9)
N3 0.0580(10) 0.0740(12) 0.0342(8) 0.0016(8) 0.0043(7) 0.0129(9)
N4 0.0527(10) 0.0944(15) 0.0375(9) 0.0006(9) 0.0117(7) 0.0086(10)
N5 0.0635(11) 0.0765(13) 0.0449(10) 0.0049(9) 0.0176(8) 0.0137(10)
N6 0.0756(13) 0.0760(14) 0.0645(12) 0.0104(10) 0.0277(10) 0.0180(11)
N7 0.0870(15) 0.0723(14) 0.0798(15) 0.0120(11) 0.0377(12) 0.0213(12)
N8 0.0564(10) 0.0698(12) 0.0551(11) 0.0015(9) 0.0174(8) 0.0070(9)
O1 0.0532(9) 0.1258(16) 0.0533(9) 0.0024(10) 0.0057(7) 0.0054(10)
O2 0.0831(12) 0.0725(11) 0.0609(10) 0.0063(8) 0.0241(9) 0.0200(9)

loop_
_atom_type_symbol
_atom_type_description
_atom_type_scat_dispersion_real
_atom_type_scat_dispersion_imag
_atom_type_scat_source
C C 0.0033 0.0016 'International Tables Vol C Tables 4.2.6.8 and 6.1.1.4'
H H 0.0000 0.0000 'International Tables Vol C Tables 4.2.6.8 and 6.1.1.4'
N N 0.0061 0.0033 'International Tables Vol C Tables 4.2.6.8 and 6.1.1.4'
O O 0.0106 0.0060 'International Tables Vol C Tables 4.2.6.8 and 6.1.1.4'

loop_
_geom_angle_atom_site_label_1
_geom_angle_atom_site_label_2
_geom_angle_atom_site_label_3
_geom_angle
_geom_angle_site_symmetry_1
_geom_angle_site_symmetry_3
C2 C1 C6 121.06(17) . .
C2 C1 N1 118.81(17) . .
C6 C1 N1 120.13(17) . .
C1 C2 C3 118.81(19) . .
C2 C3 C4 121.7(2) . .
C5 C4 C3 117.91(18) . .
C5 C4 C7 121.9(2) . .
C3 C4 C7 120.2(2) . .
C4 C5 C6 121.77(19) . .
C1 C6 C5 118.69(19) . .
N1 C8 C9 103.04(17) . .
N1 C8 C10 124.60(17) . .
C9 C8 C10 132.13(18) . .
N3 C9 C8 109.51(17) . .
N3 C9 C11 123.09(17) . .
C8 C9 C11 127.37(19) . .
O1 C11 N4 122.45(19) . .
O1 C11 C9 122.92(19) . .
N4 C11 C9 114.62(19) . .
O2 C12 N5 124.5(2) . .
O2 C12 C13 123.6(2) . .
N5 C12 C13 111.9(2) . .
N6 C13 C14 109.50(19) . .
N6 C13 C12 120.62(19) . .
C14 C13 C12 129.8(2) . .
N8 C14 C13 103.4(2) . .
N8 C14 C15 124.00(19) . .
C13 C14 C15 132.6(2) . .
C17 C16 C21 120.9(2) . .
C17 C16 N8 119.9(2) . .
C21 C16 N8 119.1(2) . .
C16 C17 C18 119.2(2) . .
C19 C18 C17 121.7(2) . .
C18 C19 C20 117.7(2) . .
C18 C19 C22 120.7(3) . .
C20 C19 C22 121.6(3) . .
C19 C20 C21 121.9(3) . .
C16 C21 C20 118.5(3) . .
C8 N1 N2 111.67(15) . .
C8 N1 C1 129.89(16) . .
N2 N1 C1 118.44(15) . .
N3 N2 N1 106.58(15) . .
N2 N3 C9 109.19(15) . .
C11 N4 N5 118.36(19) . .
C12 N5 N4 122.4(2) . .
N7 N6 C13 108.94(19) . .
N6 N7 N8 106.85(19) . .
C14 N8 N7 111.31(17) . .
C14 N8 C16 130.3(2) . .
N7 N8 C16 118.34(19) . .

loop_
_geom_bond_atom_site_label_1
_geom_bond_atom_site_label_2
_geom_bond_distance
_geom_bond_site_symmetry_2
C1 C2 1.376(3) .
C1 C6 1.379(3) .
C1 N1 1.438(2) .
C2 C3 1.381(3) .
C3 C4 1.382(3) .
C4 C5 1.376(3) .
C4 C7 1.508(3) .
C5 C6 1.386(3) .
C8 N1 1.350(2) .
C8 C9 1.379(3) .
C8 C10 1.478(3) .
C9 N3 1.355(3) .
C9 C11 1.473(3) .
C11 O1 1.211(3) .
C11 N4 1.348(3) .
C12 O2 1.204(3) .
C12 N5 1.340(3) .
C12 C13 1.474(3) .
C13 N6 1.359(3) .
C13 C14 1.373(3) .
C14 N8 1.350(3) .
C14 C15 1.476(3) .
C16 C17 1.366(3) .
C16 C21 1.372(4) .
C16 N8 1.434(3) .
C17 C18 1.385(3) .
C18 C19 1.366(4) .
C19 C20 1.378(4) .
C19 C22 1.503(3) .
C20 C21 1.387(4) .
N1 N2 1.363(2) .
N2 N3 1.302(2) .
N4 N5 1.379(2) .
N6 N7 1.301(3) .
N7 N8 1.363(3) .

loop_
_geom_hbond_atom_site_label_D
_geom_hbond_atom_site_label_H
_geom_hbond_atom_site_label_A
_geom_hbond_distance_DH
_geom_hbond_distance_HA
_geom_hbond_distance_DA
_geom_hbond_angle_DHA
_geom_hbond_site_symmetry_A
_geom_hbond_publ_flag
N4 H4 N3 0.86 2.48 3.148(3) 134.8 3_756 yes
C6 H6 O2 0.93 2.53 3.427(3) 162.8 4_566 yes
C10 H10A O2 0.96 2.51 3.462(3) 172.6 4_566 yes
C17 H17 N7 0.93 2.56 3.253(4) 132.1 2_855 yes
C21 H21 O1 0.93 2.42 3.302(3) 158.8 4 yes
C17 H17 N7 0.93 2.56 3.253(4) 132.1 2_855 yes

loop_
_geom_torsion_atom_site_label_1
_geom_torsion_atom_site_label_2
_geom_torsion_atom_site_label_3
_geom_torsion_atom_site_label_4
_geom_torsion
_geom_torsion_site_symmetry_1
_geom_torsion_site_symmetry_2
_geom_torsion_site_symmetry_3
_geom_torsion_site_symmetry_4
C11 N4 N5 C12 -124.5(2) . . . .

loop_
_publcif_info_tables.block_id
_publcif_info_tables.reference_item
{fc97f398-c58b-40b8-8c5b-2d2ecf439685} '_publcif_info_datablock.publ_exptl'
{fc97f398-c58b-40b8-8c5b-2d2ecf439685} '_geom_hbond_atom_site_label_D'

loop_
_publcif_info_cif.paper_type
EX

loop_
_publcif_info_datablock.id
_publcif_info_datablock.publ_exptl
_publcif_info_datablock.publ_geom
_publcif_info_datablock.structure
{fc97f398-c58b-40b8-8c5b-2d2ecf439685} y y y

loop_
_publcif_info_exptl_table_extra_item
sin_theta_over_lambda_max
